data_4001973
loop_
_publ_author_name
'Samal, Saroj L.'
'Pandey, Abhishek'
'Johnston, David C.'
'Corbett, John D.'
'Miller, Gordon J.'

_publ_section_title
;
 Taking Advantage of Gold&#x2019;s Electronegativity inR4Mn3--xAu10+x(R=
 Gd or Y; 0.2 &#x2264;x&#x2264; 1)
;
_journal_issue 10
_journal_name_full 'Chemistry of Materials'
_journal_page_first 3209
_journal_paper_doi 10.1021/cm500871c
_journal_volume 26
_journal_year 2014
_chemical_formula_sum 'Au3.42 Gd1.33 Mn0.91'
_chemical_formula_weight 934.13
_chemical_name_systematic
; 
 ? 
;
_space_group_IT_number 64
_symmetry_cell_setting orthorhombic
_symmetry_space_group_name_Hall '-C 2ac 2'
_symmetry_space_group_name_H-M 'C m c a'
_atom_sites_solution_primary direct
_atom_sites_solution_secondary difmap
_audit_creation_method SHELXL-97
_cell_angle_alpha 90.00
_cell_angle_beta 90.00
_cell_angle_gamma 90.00
_cell_formula_units_Z 12
_cell_length_a 13.5713(7)
_cell_length_b 9.9291(4)
_cell_length_c 10.0213(5)
_cell_measurement_reflns_used 1014
_cell_measurement_temperature 293(2)
_cell_measurement_theta_max 30.01
_cell_measurement_theta_min 3.00
_cell_volume 1350.38(11)
_computing_structure_refinement 'SHELXL-97 (Sheldrick, 1997)'
_computing_structure_solution 'SHELXS-97 (Sheldrick, 1990)'
_diffrn_ambient_temperature 293(2)
_diffrn_measured_fraction_theta_full 0.987
_diffrn_measured_fraction_theta_max 0.987
_diffrn_radiation_monochromator graphite
_diffrn_radiation_source 'fine-focus sealed tube'
_diffrn_radiation_type MoK\a
_diffrn_radiation_wavelength 0.71073
_diffrn_reflns_av_R_equivalents 0.0802
_diffrn_reflns_av_sigmaI/netI 0.0623
_diffrn_reflns_limit_h_max 16
_diffrn_reflns_limit_h_min -19
_diffrn_reflns_limit_k_max 13
_diffrn_reflns_limit_k_min -13
_diffrn_reflns_limit_l_max 11
_diffrn_reflns_limit_l_min -14
_diffrn_reflns_number 6733
_diffrn_reflns_theta_full 30.01
_diffrn_reflns_theta_max 30.01
_diffrn_reflns_theta_min 3.00
_exptl_absorpt_coefficient_mu 132.63
_exptl_absorpt_correction_T_max 0.06
_exptl_absorpt_correction_T_min 0.02
_exptl_absorpt_correction_type empirical
_exptl_absorpt_process_details SADABS
_exptl_crystal_colour metallic
_exptl_crystal_density_diffrn 13.78
_exptl_crystal_density_method 'not measured'
_exptl_crystal_description irregular
_exptl_crystal_F_000 4543.2
_exptl_crystal_size_max 0.05
_exptl_crystal_size_mid 0.04
_exptl_crystal_size_min 0.04
_refine_diff_density_max 3.630
_refine_diff_density_min -3.198
_refine_diff_density_rms 0.799
_refine_ls_extinction_coef 0.000189(13)
_refine_ls_extinction_expression Fc^*^=kFc[1+0.001xFc^2^\l^3^/sin(2\q)]^-1/4^
_refine_ls_extinction_method SHELXL
_refine_ls_goodness_of_fit_ref 0.982
_refine_ls_matrix_type full
_refine_ls_number_parameters 47
_refine_ls_number_reflns 1014
_refine_ls_number_restraints 0
_refine_ls_restrained_S_all 0.982
_refine_ls_R_factor_all 0.0573
_refine_ls_R_factor_gt 0.0343
_refine_ls_shift/su_max 0.000
_refine_ls_shift/su_mean 0.000
_refine_ls_structure_factor_coef Fsqd
_refine_ls_weighting_details 'calc w=1/[\s^2^(Fo^2^)+(0.0299P)^2^+0.0000P] where P=(Fo^2^+2Fc^2^)/3'
_refine_ls_weighting_scheme calc
_refine_ls_wR_factor_gt 0.0692
_refine_ls_wR_factor_ref 0.0751
_reflns_number_gt 756
_reflns_number_total 1014
_reflns_threshold_expression >2sigma(I)
_cod_data_source_file cm500871c_si_003.cif
_cod_data_source_block Gd4Mn2.75Au10.25
_cod_depositor_comments
;
The following automatic conversions were performed:

'_symmetry_cell_setting' value 'Orthorhombic' changed to
'orthorhombic' according to
/usr/data/users/saulius/crontab/automatic-downloads/rss-feeds/ACS/lib/dictionaries/cif_core.dic
dictionary named 'cif_core.dic' version 2.4.2 from 2011-04-26.

Automatic conversion script
Id: cif_fix_values 2281 2013-09-26 08:29:07Z andrius 

 Adding full bibliography for 4001972--4001978.cif.
;
_cod_original_sg_symbol_H-M 'C mca'
_cod_database_code 4001973

loop_
_symmetry_equiv_pos_as_xyz
'x, y, z'
'-x, -y+1/2, z+1/2'
'-x, y+1/2, -z+1/2'
'x, -y, -z'
'x+1/2, y+1/2, z'
'-x+1/2, -y+1, z+1/2'
'-x+1/2, y+1, -z+1/2'
'x+1/2, -y+1/2, -z'
'-x, -y, -z'
'x, y-1/2, -z-1/2'
'x, -y-1/2, z-1/2'
'-x, y, z'
'-x+1/2, -y+1/2, -z'
'x+1/2, y, -z-1/2'
'x+1/2, -y, z-1/2'
'-x+1/2, y+1/2, z'

loop_
_atom_site_label
_atom_site_type_symbol
_atom_site_fract_x
_atom_site_fract_y
_atom_site_fract_z
_atom_site_U_iso_or_equiv
_atom_site_adp_type
_atom_site_occupancy
_atom_site_symmetry_multiplicity
_atom_site_calc_flag
_atom_site_refinement_flags
Au1 Au 0.14175(5) 0.02507(7) 0.20593(7) 0.01738(19) Uani 1 1 d .
Au2 Au 0.35924(5) 0.29472(6) 0.01905(7) 0.01798(19) Uani 1 1 d .
Au3 Au 0.0000 0.09819(8) 0.40277(9) 0.0140(2) Uani 1 2 d S
Gd1 Gd 0.0000 0.30280(11) 0.20155(12) 0.0154(3) Uani 1 2 d S
Gd2 Gd 0.30197(9) 0.0000 0.0000 0.0142(3) Uani 1 2 d S
Mn4 Mn 0.2500 0.2713(3) 0.2500 0.0195(10) Uani 0.863(6) 2 d SP
Au4 Au 0.2500 0.2713(3) 0.2500 0.0195(10) Uani 0.137(6) 2 d SP
Mn5 Mn 0.0000 0.0000 0.0000 0.0090(9) Uani 1 4 d S

loop_
_atom_site_aniso_label
_atom_site_aniso_U_11
_atom_site_aniso_U_22
_atom_site_aniso_U_33
_atom_site_aniso_U_23
_atom_site_aniso_U_13
_atom_site_aniso_U_12
Au1 0.0193(4) 0.0176(3) 0.0152(4) -0.0002(3) 0.0018(3) -0.0015(2)
Au2 0.0212(4) 0.0123(3) 0.0204(4) 0.0017(3) 0.0021(3) 0.0024(2)
Au3 0.0162(5) 0.0116(4) 0.0142(5) 0.0010(4) 0.000 0.000
Gd1 0.0198(7) 0.0118(5) 0.0146(6) 0.0014(5) 0.000 0.000
Gd2 0.0148(6) 0.0127(5) 0.0152(6) -0.0007(5) 0.000 0.000
Mn4 0.0179(16) 0.0208(15) 0.0198(16) 0.000 0.0036(12) 0.000
Au4 0.0179(16) 0.0208(15) 0.0198(16) 0.000 0.0036(12) 0.000
Mn5 0.009(1) 0.010(1) 0.014(3) 0.0022(19) 0.000 0.000

loop_
_atom_type_symbol
_atom_type_description
_atom_type_scat_dispersion_real
_atom_type_scat_dispersion_imag
_atom_type_scat_source
Mn Mn 0.3368 0.7283 'International Tables Vol C Tables 4.2.6.8 and 6.1.1.4'
Gd Gd -0.1653 3.9035 'International Tables Vol C Tables 4.2.6.8 and 6.1.1.4'
Au Au -2.0133 8.8022 'International Tables Vol C Tables 4.2.6.8 and 6.1.1.4'

loop_
_geom_angle_atom_site_label_1
_geom_angle_atom_site_label_2
_geom_angle_atom_site_label_3
_geom_angle
_geom_angle_site_symmetry_1
_geom_angle_site_symmetry_3
Mn5 Au1 Au3 93.92(2) . .
Mn5 Au1 Au2 58.718(19) . 13
Au3 Au1 Au2 112.38(3) . 13
Mn5 Au1 Mn4 122.11(3) . .
Au3 Au1 Mn4 91.25(3) . .
Au2 Au1 Mn4 66.15(3) 13 .
Mn5 Au1 Au4 111.86(3) . 10_556
Au3 Au1 Au4 116.76(3) . 10_556
Au2 Au1 Au4 130.58(3) 13 10_556
Mn4 Au1 Au4 116.56(2) . 10_556
Mn5 Au1 Mn4 111.86(3) . 10_556
Au3 Au1 Mn4 116.76(3) . 10_556
Au2 Au1 Mn4 130.58(3) 13 10_556
Mn4 Au1 Mn4 116.56(2) . 10_556
Au4 Au1 Mn4 0.00(5) 10_556 10_556
Mn5 Au1 Au2 57.813(19) . 16_545
Au3 Au1 Au2 129.25(3) . 16_545
Au2 Au1 Au2 89.12(3) 13 16_545
Mn4 Au1 Au2 138.99(3) . 16_545
Au4 Au1 Au2 55.69(3) 10_556 16_545
Mn4 Au1 Au2 55.69(3) 10_556 16_545
Mn5 Au1 Gd2 89.07(2) . .
Au3 Au1 Gd2 169.75(3) . .
Au2 Au1 Gd2 61.15(2) 13 .
Mn4 Au1 Gd2 78.88(2) . .
Au4 Au1 Gd2 70.853(19) 10_556 .
Mn4 Au1 Gd2 70.853(19) 10_556 .
Au2 Au1 Gd2 60.31(2) 16_545 .
Mn5 Au1 Gd2 149.96(3) . 6_545
Au3 Au1 Gd2 61.42(3) . 6_545
Au2 Au1 Gd2 143.85(3) 13 6_545
Mn4 Au1 Gd2 78.12(2) . 6_545
Au4 Au1 Gd2 70.21(2) 10_556 6_545
Mn4 Au1 Gd2 70.21(2) 10_556 6_545
Au2 Au1 Gd2 123.32(3) 16_545 6_545
Gd2 Au1 Gd2 118.32(2) . 6_545
Mn5 Au1 Au1 149.34(4) . 7_545
Au3 Au1 Au1 116.57(4) . 7_545
Au2 Au1 Au1 103.29(3) 13 7_545
Mn4 Au1 Au1 57.90(3) . 7_545
Au4 Au1 Au1 58.66(3) 10_556 7_545
Mn4 Au1 Au1 58.66(3) 10_556 7_545
Au2 Au1 Au1 100.76(3) 16_545 7_545
Gd2 Au1 Au1 60.35(3) . 7_545
Gd2 Au1 Au1 58.85(3) 6_545 7_545
Mn5 Au1 Gd1 74.42(2) . 10_556
Au3 Au1 Gd1 63.33(3) . 10_556
Au2 Au1 Gd1 132.87(3) 13 10_556
Mn4 Au1 Gd1 151.81(3) . 10_556
Au4 Au1 Gd1 69.70(3) 10_556 10_556
Mn4 Au1 Gd1 69.70(3) 10_556 10_556
Au2 Au1 Gd1 68.43(3) 16_545 10_556
Gd2 Au1 Gd1 126.90(3) . 10_556
Gd2 Au1 Gd1 78.86(3) 6_545 10_556
Au1 Au1 Gd1 120.86(3) 7_545 10_556
Mn4 Au2 Mn5 119.02(5) . 5
Mn4 Au2 Au3 94.14(5) . 14_556
Mn5 Au2 Au3 93.44(2) 5 14_556
Mn4 Au2 Au1 135.00(5) . 13
Mn5 Au2 Au1 59.817(19) 5 13
Au3 Au2 Au1 130.25(3) 14_556 13
Mn4 Au2 Au1 62.04(5) . 16
Mn5 Au2 Au1 58.873(18) 5 16
Au3 Au2 Au1 111.09(3) 14_556 16
Au1 Au2 Au1 90.87(3) 13 16
Mn4 Au2 Gd2 73.64(4) . 13
Mn5 Au2 Gd2 89.92(2) 5 13
Au3 Au2 Gd2 167.38(3) 14_556 13
Au1 Au2 Gd2 61.56(2) 13 13
Au1 Au2 Gd2 60.71(2) 16 13
Mn4 Au2 Gd2 80.44(5) . .
Mn5 Au2 Gd2 150.77(3) 5 .
Au3 Au2 Gd2 61.78(3) 14_556 .
Au1 Au2 Gd2 123.31(3) 13 .
Au1 Au2 Gd2 141.72(3) 16 .
Gd2 Au2 Gd2 117.72(2) 13 .
Mn4 Au2 Gd1 155.47(6) . 13
Mn5 Au2 Gd1 75.91(2) 5 13
Au3 Au2 Gd1 64.19(3) 14_556 13
Au1 Au2 Gd1 68.65(3) 13 13
Au1 Au2 Gd1 134.52(3) 16 13
Gd2 Au2 Gd1 128.42(3) 13 13
Gd2 Au2 Gd1 79.07(3) . 13
Mn4 Au2 Au2 64.39(3) . 13
Mn5 Au2 Au2 147.95(3) 5 13
Au3 Au2 Au2 118.52(3) 14_556 13
Au1 Au2 Au2 94.40(3) 13 13
Au1 Au2 Au2 107.07(3) 16 13
Gd2 Au2 Au2 59.45(3) 13 13
Gd2 Au2 Au2 58.27(3) . 13
Gd1 Au2 Au2 114.36(4) 13 13
Mn4 Au2 Au4 116.63(2) . 13
Mn5 Au2 Au4 114.51(4) 5 13
Au3 Au2 Au4 114.20(5) 14_556 13
Au1 Au2 Au4 57.05(4) 13 13
Au1 Au2 Au4 134.60(5) 16 13
Gd2 Au2 Au4 75.12(4) 13 13
Gd2 Au2 Au4 67.93(5) . 13
Gd1 Au2 Au4 67.13(2) 13 13
Au2 Au2 Au4 52.24(2) 13 13
Mn4 Au2 Mn4 116.63(2) . 13
Mn5 Au2 Mn4 114.51(4) 5 13
Au3 Au2 Mn4 114.20(5) 14_556 13
Au1 Au2 Mn4 57.05(4) 13 13
Au1 Au2 Mn4 134.60(5) 16 13
Gd2 Au2 Mn4 75.12(4) 13 13
Gd2 Au2 Mn4 67.93(5) . 13
Gd1 Au2 Mn4 67.13(2) 13 13
Au2 Au2 Mn4 52.24(2) 13 13
Au4 Au2 Mn4 0.0 13 13
Au3 Au3 Au2 106.91(4) 9_556 7_545
Au3 Au3 Au2 106.91(4) 9_556 14_456
Au2 Au3 Au2 84.51(4) 7_545 14_456
Au3 Au3 Au1 108.01(4) 9_556 12
Au2 Au3 Au1 145.08(4) 7_545 12
Au2 Au3 Au1 84.95(2) 14_456 12
Au3 Au3 Au1 108.01(4) 9_556 .
Au2 Au3 Au1 84.95(2) 7_545 .
Au2 Au3 Au1 145.08(4) 14_456 .
Au1 Au3 Au1 84.93(4) 12 .
Au3 Au3 Gd1 179.81(6) 9_556 .
Au2 Au3 Gd1 72.95(3) 7_545 .
Au2 Au3 Gd1 72.95(3) 14_456 .
Au1 Au3 Gd1 72.13(3) 12 .
Au1 Au3 Gd1 72.13(3) . .
Au3 Au3 Gd2 62.848(18) 9_556 14_456
Au2 Au3 Gd2 136.98(3) 7_545 14_456
Au2 Au3 Gd2 62.253(17) 14_456 14_456
Au1 Au3 Gd2 62.636(17) 12 14_456
Au1 Au3 Gd2 137.88(3) . 14_456
Gd1 Au3 Gd2 117.152(18) . 14_456
Au3 Au3 Gd2 62.848(18) 9_556 6_545
Au2 Au3 Gd2 62.253(17) 7_545 6_545
Au2 Au3 Gd2 136.98(3) 14_456 6_545
Au1 Au3 Gd2 137.88(3) 12 6_545
Au1 Au3 Gd2 62.636(17) . 6_545
Gd1 Au3 Gd2 117.152(18) . 6_545
Gd2 Au3 Gd2 125.70(4) 14_456 6_545
Au3 Au3 Gd1 64.60(4) 9_556 10_556
Au2 Au3 Gd1 137.696(17) 7_545 10_556
Au2 Au3 Gd1 137.696(18) 14_456 10_556
Au1 Au3 Gd1 61.81(3) 12 10_556
Au1 Au3 Gd1 61.81(3) . 10_556
Gd1 Au3 Gd1 115.59(3) . 10_556
Gd2 Au3 Gd1 78.711(19) 14_456 10_556
Gd2 Au3 Gd1 78.711(19) 6_545 10_556
Au3 Au3 Gd1 63.19(4) 9_556 2
Au2 Au3 Gd1 61.56(3) 7_545 2
Au2 Au3 Gd1 61.56(3) 14_456 2
Au1 Au3 Gd1 137.497(18) 12 2
Au1 Au3 Gd1 137.497(18) . 2
Gd1 Au3 Gd1 116.61(3) . 2
Gd2 Au3 Gd1 78.12(2) 14_456 2
Gd2 Au3 Gd1 78.12(2) 6_545 2
Gd1 Au3 Gd1 127.79(3) 10_556 2
Au3 Gd1 Au1 107.30(4) . 10_566
Au3 Gd1 Au1 107.30(4) . 3
Au1 Gd1 Au1 77.57(4) 10_566 3
Au3 Gd1 Au2 106.42(3) . 8_455
Au1 Gd1 Au2 146.28(4) 10_566 8_455
Au1 Gd1 Au2 93.10(2) 3 8_455
Au3 Gd1 Au2 106.42(3) . 13
Au1 Gd1 Au2 93.10(2) 10_566 13
Au1 Gd1 Au2 146.28(4) 3 13
Au2 Gd1 Au2 76.73(4) 8_455 13
Au3 Gd1 Au3 154.83(5) . 10_566
Au1 Gd1 Au3 54.86(2) 10_566 10_566
Au1 Gd1 Au3 54.86(2) 3 10_566
Au2 Gd1 Au3 93.16(3) 8_455 10_566
Au2 Gd1 Au3 93.16(3) 13 10_566
Au3 Gd1 Au3 152.96(5) . 2_554
Au1 Gd1 Au3 93.60(3) 10_566 2_554
Au1 Gd1 Au3 93.60(3) 3 2_554
Au2 Gd1 Au3 54.25(2) 8_455 2_554
Au2 Gd1 Au3 54.25(2) 13 2_554
Au3 Gd1 Au3 52.21(3) 10_566 2_554
Au3 Gd1 Au1 53.75(2) . 12
Au1 Gd1 Au1 160.69(4) 10_566 12
Au1 Gd1 Au1 103.12(2) 3 12
Au2 Gd1 Au1 52.87(2) 8_455 12
Au2 Gd1 Au1 96.11(3) 13 12
Au3 Gd1 Au1 140.98(2) 10_566 12
Au3 Gd1 Au1 105.56(3) 2_554 12
Au3 Gd1 Au1 53.75(2) . .
Au1 Gd1 Au1 103.12(2) 10_566 .
Au1 Gd1 Au1 160.69(4) 3 .
Au2 Gd1 Au1 96.11(3) 8_455 .
Au2 Gd1 Au1 52.87(2) 13 .
Au3 Gd1 Au1 140.98(2) 10_566 .
Au3 Gd1 Au1 105.56(3) 2_554 .
Au1 Gd1 Au1 69.79(3) 12 .
Au3 Gd1 Au2 53.23(2) . 7_545
Au1 Gd1 Au2 54.18(2) 10_566 7_545
Au1 Gd1 Au2 96.93(4) 3 7_545
Au2 Gd1 Au2 159.29(4) 8_455 7_545
Au2 Gd1 Au2 103.65(2) 13 7_545
Au3 Gd1 Au2 107.43(3) 10_566 7_545
Au3 Gd1 Au2 142.37(2) 2_554 7_545
Au1 Gd1 Au2 106.99(3) 12 7_545
Au1 Gd1 Au2 69.36(2) . 7_545
Au3 Gd1 Au2 53.23(2) . 14_456
Au1 Gd1 Au2 96.93(4) 10_566 14_456
Au1 Gd1 Au2 54.18(2) 3 14_456
Au2 Gd1 Au2 103.65(2) 8_455 14_456
Au2 Gd1 Au2 159.29(4) 13 14_456
Au3 Gd1 Au2 107.43(3) 10_566 14_456
Au3 Gd1 Au2 142.37(2) 2_554 14_456
Au1 Gd1 Au2 69.36(2) 12 14_456
Au1 Gd1 Au2 106.99(3) . 14_456
Au2 Gd1 Au2 68.59(3) 7_545 14_456
Au3 Gd1 Mn4 80.57(4) . .
Au1 Gd1 Mn4 53.49(4) 10_566 .
Au1 Gd1 Mn4 129.80(5) 3 .
Au2 Gd1 Mn4 133.21(4) 8_455 .
Au2 Gd1 Mn4 57.38(2) 13 .
Au3 Gd1 Mn4 97.63(4) 10_566 .
Au3 Gd1 Mn4 99.34(2) 2_554 .
Au1 Gd1 Mn4 119.19(5) 12 .
Au1 Gd1 Mn4 50.19(4) . .
Au2 Gd1 Mn4 47.615(14) 7_545 .
Au2 Gd1 Mn4 115.90(3) 14_456 .
Au2 Gd2 Au2 86.20(4) 16_545 13
Au2 Gd2 Au1 57.29(3) 16_545 4
Au2 Gd2 Au1 58.99(3) 13 4
Au2 Gd2 Au1 58.99(3) 16_545 .
Au2 Gd2 Au1 57.29(3) 13 .
Au1 Gd2 Au1 87.42(4) 4 .
Au2 Gd2 Au3 148.08(2) 16_545 14_556
Au2 Gd2 Au3 116.79(2) 13 14_556
Au1 Gd2 Au3 153.03(3) 4 14_556
Au1 Gd2 Au3 113.28(2) . 14_556
Au2 Gd2 Au3 116.79(2) 16_545 6_544
Au2 Gd2 Au3 148.08(2) 13 6_544
Au1 Gd2 Au3 113.28(2) 4 6_544
Au1 Gd2 Au3 153.03(3) . 6_544
Au3 Gd2 Au3 54.30(4) 14_556 6_544
Au2 Gd2 Au2 147.06(4) 16_545 .
Au2 Gd2 Au2 62.28(2) 13 .
Au1 Gd2 Au2 107.95(2) 4 .
Au1 Gd2 Au2 93.57(2) . .
Au3 Gd2 Au2 55.97(2) 14_556 .
Au3 Gd2 Au2 95.95(3) 6_544 .
Au2 Gd2 Au2 62.28(2) 16_545 4
Au2 Gd2 Au2 147.06(4) 13 4
Au1 Gd2 Au2 93.57(2) 4 4
Au1 Gd2 Au2 107.95(2) . 4
Au3 Gd2 Au2 95.95(3) 14_556 4
Au3 Gd2 Au2 55.97(2) 6_544 4
Au2 Gd2 Au2 150.31(5) . 4
Au2 Gd2 Au1 100.17(2) 16_545 7_545
Au2 Gd2 Au1 100.87(2) 13 7_545
Au1 Gd2 Au1 148.14(4) 4 7_545
Au1 Gd2 Au1 60.80(2) . 7_545
Au3 Gd2 Au1 55.94(2) 14_556 7_545
Au3 Gd2 Au1 96.60(3) 6_544 7_545
Au2 Gd2 Au1 78.26(2) . 7_545
Au2 Gd2 Au1 94.32(2) 4 7_545
Au2 Gd2 Au1 100.87(2) 16_545 6_544
Au2 Gd2 Au1 100.17(2) 13 6_544
Au1 Gd2 Au1 60.80(2) 4 6_544
Au1 Gd2 Au1 148.14(4) . 6_544
Au3 Gd2 Au1 96.60(3) 14_556 6_544
Au3 Gd2 Au1 55.94(2) 6_544 6_544
Au2 Gd2 Au1 94.32(2) . 6_544
Au2 Gd2 Au1 78.26(2) 4 6_544
Au1 Gd2 Au1 151.04(5) 7_545 6_544
Au2 Gd2 Au4 110.14(4) 16_545 13
Au2 Gd2 Au4 50.02(2) 13 13
Au1 Gd2 Au4 53.78(3) 4 13
Au1 Gd2 Au4 107.20(3) . 13
Au3 Gd2 Au4 101.74(3) 14_556 13
Au3 Gd2 Au4 99.20(2) 6_544 13
Au2 Gd2 Au4 57.58(3) . 13
Au2 Gd2 Au4 129.85(3) 4 13
Au1 Gd2 Au4 134.21(3) 7_545 13
Au1 Gd2 Au4 53.47(3) 6_544 13
Au2 Gd2 Mn4 110.14(4) 16_545 13
Au2 Gd2 Mn4 50.02(2) 13 13
Au1 Gd2 Mn4 53.78(3) 4 13
Au1 Gd2 Mn4 107.20(3) . 13
Au3 Gd2 Mn4 101.74(3) 14_556 13
Au3 Gd2 Mn4 99.20(2) 6_544 13
Au2 Gd2 Mn4 57.58(3) . 13
Au2 Gd2 Mn4 129.85(3) 4 13
Au1 Gd2 Mn4 134.21(3) 7_545 13
Au1 Gd2 Mn4 53.47(3) 6_544 13
Au4 Gd2 Mn4 0.00(6) 13 13
Au2 Mn4 Au2 170.35(11) 7_545 .
Au2 Mn4 Au1 85.76(4) 7_545 .
Au2 Mn4 Au1 102.50(5) . .
Au2 Mn4 Au1 102.50(5) 7_545 7_545
Au2 Mn4 Au1 85.76(4) . 7_545
Au1 Mn4 Au1 64.21(6) . 7_545
Au2 Mn4 Au1 108.75(7) 7_545 16
Au2 Mn4 Au1 62.28(4) . 16
Au1 Mn4 Au1 162.57(3) . 16
Au1 Mn4 Au1 119.53(2) 7_545 16
Au2 Mn4 Au1 62.28(4) 7_545 10_566
Au2 Mn4 Au1 108.75(7) . 10_566
Au1 Mn4 Au1 119.53(2) . 10_566
Au1 Mn4 Au1 162.57(3) 7_545 10_566
Au1 Mn4 Au1 62.68(6) 16 10_566
Au2 Mn4 Au2 118.91(3) 7_545 13
Au2 Mn4 Au2 63.37(2) . 13
Au1 Mn4 Au2 56.80(3) . 13
Au1 Mn4 Au2 101.21(6) 7_545 13
Au1 Mn4 Au2 106.53(4) 16 13
Au1 Mn4 Au2 94.11(4) 10_566 13
Au2 Mn4 Au2 63.37(2) 7_545 11_566
Au2 Mn4 Au2 118.91(3) . 11_566
Au1 Mn4 Au2 101.21(6) . 11_566
Au1 Mn4 Au2 56.80(3) 7_545 11_566
Au1 Mn4 Au2 94.11(4) 16 11_566
Au1 Mn4 Au2 106.53(4) 10_566 11_566
Au2 Mn4 Au2 155.93(9) 13 11_566
Au2 Mn4 Gd1 113.82(3) 7_545 14_556
Au2 Mn4 Gd1 65.22(2) . 14_556
Au1 Mn4 Gd1 126.88(7) . 14_556
Au1 Mn4 Gd1 63.49(3) 7_545 14_556
Au1 Mn4 Gd1 56.81(3) 16 14_556
Au1 Mn4 Gd1 113.10(7) 10_566 14_556
Au2 Mn4 Gd1 127.18(3) 13 14_556
Au2 Mn4 Gd1 55.49(2) 11_566 14_556
Au2 Mn4 Gd1 65.22(2) 7_545 .
Au2 Mn4 Gd1 113.82(3) . .
Au1 Mn4 Gd1 63.49(3) . .
Au1 Mn4 Gd1 126.88(7) 7_545 .
Au1 Mn4 Gd1 113.10(7) 16 .
Au1 Mn4 Gd1 56.81(3) 10_566 .
Au2 Mn4 Gd1 55.49(2) 13 .
Au2 Mn4 Gd1 127.18(3) 11_566 .
Gd1 Mn4 Gd1 169.59(9) 14_556 .
Au2 Mn4 Gd2 56.34(3) 7_545 10_566
Au2 Mn4 Gd2 116.33(6) . 10_566
Au1 Mn4 Gd2 140.51(3) . 10_566
Au1 Mn4 Gd2 109.99(2) 7_545 10_566
Au1 Mn4 Gd2 56.32(4) 16 10_566
Au1 Mn4 Gd2 55.36(4) 10_566 10_566
Au2 Mn4 Gd2 148.76(7) 13 10_566
Au2 Mn4 Gd2 54.49(2) 11_566 10_566
Gd1 Mn4 Gd2 68.70(3) 14_556 10_566
Gd1 Mn4 Gd2 104.12(5) . 10_566
Au2 Mn4 Gd2 116.33(6) 7_545 13
Au2 Mn4 Gd2 56.34(3) . 13
Au1 Mn4 Gd2 109.99(2) . 13
Au1 Mn4 Gd2 140.51(3) 7_545 13
Au1 Mn4 Gd2 55.36(4) 16 13
Au1 Mn4 Gd2 56.32(4) 10_566 13
Au2 Mn4 Gd2 54.49(2) 13 13
Au2 Mn4 Gd2 148.76(7) 11_566 13
Gd1 Mn4 Gd2 104.12(5) 14_556 13
Gd1 Mn4 Gd2 68.70(3) . 13
Gd2 Mn4 Gd2 97.80(6) 10_566 13
Au2 Mn5 Au2 180.00(3) 13 5_445
Au2 Mn5 Au2 93.96(3) 13 16_545
Au2 Mn5 Au2 86.04(3) 5_445 16_545
Au2 Mn5 Au2 86.04(3) 13 8_455
Au2 Mn5 Au2 93.96(3) 5_445 8_455
Au2 Mn5 Au2 180.00(3) 16_545 8_455
Au2 Mn5 Au1 118.535(19) 13 9
Au2 Mn5 Au1 61.465(19) 5_445 9
Au2 Mn5 Au1 116.687(19) 16_545 9
Au2 Mn5 Au1 63.313(19) 8_455 9
Au2 Mn5 Au1 61.465(19) 13 .
Au2 Mn5 Au1 118.535(19) 5_445 .
Au2 Mn5 Au1 63.313(19) 16_545 .
Au2 Mn5 Au1 116.687(19) 8_455 .
Au1 Mn5 Au1 180.00(3) 9 .
Au2 Mn5 Au1 116.687(19) 13 12
Au2 Mn5 Au1 63.313(19) 5_445 12
Au2 Mn5 Au1 118.535(19) 16_545 12
Au2 Mn5 Au1 61.465(19) 8_455 12
Au1 Mn5 Au1 94.43(3) 9 12
Au1 Mn5 Au1 85.57(3) . 12
Au2 Mn5 Au1 63.313(19) 13 4
Au2 Mn5 Au1 116.687(19) 5_445 4
Au2 Mn5 Au1 61.465(19) 16_545 4
Au2 Mn5 Au1 118.535(19) 8_455 4
Au1 Mn5 Au1 85.57(3) 9 4
Au1 Mn5 Au1 94.43(3) . 4
Au1 Mn5 Au1 180.00(2) 12 4
Au2 Mn5 Gd1 117.113(18) 13 10_556
Au2 Mn5 Gd1 62.887(18) 5_445 10_556
Au2 Mn5 Gd1 62.887(18) 16_545 10_556
Au2 Mn5 Gd1 117.113(18) 8_455 10_556
Au1 Mn5 Gd1 124.159(17) 9 10_556
Au1 Mn5 Gd1 55.841(17) . 10_556
Au1 Mn5 Gd1 55.841(17) 12 10_556
Au1 Mn5 Gd1 124.159(17) 4 10_556
Au2 Mn5 Gd1 62.887(18) 13 2_554
Au2 Mn5 Gd1 117.113(18) 5_445 2_554
Au2 Mn5 Gd1 117.113(18) 16_545 2_554
Au2 Mn5 Gd1 62.887(18) 8_455 2_554
Au1 Mn5 Gd1 55.841(17) 9 2_554
Au1 Mn5 Gd1 124.159(17) . 2_554
Au1 Mn5 Gd1 124.159(17) 12 2_554
Au1 Mn5 Gd1 55.841(17) 4 2_554
Gd1 Mn5 Gd1 180.00(3) 10_556 2_554
Au2 Mn5 Gd1 55.513(17) 13 .
Au2 Mn5 Gd1 124.487(17) 5_445 .
Au2 Mn5 Gd1 124.487(17) 16_545 .
Au2 Mn5 Gd1 55.513(17) 8_455 .
Au1 Mn5 Gd1 118.638(17) 9 .
Au1 Mn5 Gd1 61.362(17) . .
Au1 Mn5 Gd1 61.362(17) 12 .
Au1 Mn5 Gd1 118.638(17) 4 .
Gd1 Mn5 Gd1 89.318(8) 10_556 .
Gd1 Mn5 Gd1 90.682(8) 2_554 .
Au2 Mn5 Gd1 124.487(17) 13 9
Au2 Mn5 Gd1 55.513(17) 5_445 9
Au2 Mn5 Gd1 55.513(17) 16_545 9
Au2 Mn5 Gd1 124.487(17) 8_455 9
Au1 Mn5 Gd1 61.362(17) 9 9
Au1 Mn5 Gd1 118.638(17) . 9
Au1 Mn5 Gd1 118.638(17) 12 9
Au1 Mn5 Gd1 61.362(17) 4 9
Gd1 Mn5 Gd1 90.682(8) 10_556 9
Gd1 Mn5 Gd1 89.318(8) 2_554 9
Gd1 Mn5 Gd1 180.00(3) . 9

loop_
_geom_bond_atom_site_label_1
_geom_bond_atom_site_label_2
_geom_bond_distance
_geom_bond_site_symmetry_2
Au1 Mn5 2.8322(7) .
Au1 Au3 2.8494(10) .
Au1 Au2 2.8784(9) 13
Au1 Mn4 2.887(2) .
Au1 Au4 2.950(2) 10_556
Au1 Mn4 2.950(2) 10_556
Au1 Au2 2.9561(9) 16_545
Au1 Gd2 3.0081(11) .
Au1 Gd2 3.0545(8) 6_545
Au1 Au1 3.0682(14) 7_545
Au1 Gd1 3.0709(11) 10_556
Au2 Mn4 2.7583(7) .
Au2 Mn5 2.8001(7) 5
Au2 Au3 2.8409(9) 14_556
Au2 Au1 2.8784(9) 13
Au2 Au1 2.9561(9) 16
Au2 Gd2 2.9962(11) 13
Au2 Gd2 3.0338(7) .
Au2 Gd1 3.0780(12) 13
Au2 Au2 3.1186(14) 13
Au2 Au4 3.1461(9) 13
Au2 Mn4 3.1461(9) 13
Au3 Au3 2.7567(17) 9_556
Au3 Au2 2.8409(9) 7_545
Au3 Au2 2.8409(9) 14_456
Au3 Au1 2.8494(10) 12
Au3 Gd1 2.8625(14) .
Au3 Gd2 3.0204(11) 14_456
Au3 Gd2 3.0204(11) 6_545
Au3 Gd1 3.1137(14) 10_556
Au3 Gd1 3.1513(15) 2
Gd1 Au1 3.0709(11) 10_566
Gd1 Au1 3.0709(11) 3
Gd1 Au2 3.0780(12) 8_455
Gd1 Au2 3.0780(12) 13
Gd1 Au3 3.1137(14) 10_566
Gd1 Au3 3.1513(15) 2_554
Gd1 Au1 3.3626(11) 12
Gd1 Au2 3.3905(12) 7_545
Gd1 Au2 3.3905(12) 14_456
Gd1 Mn4 3.4416(3) .
Gd2 Au2 2.9962(11) 16_545
Gd2 Au2 2.9962(11) 13
Gd2 Au1 3.0081(11) 4
Gd2 Au3 3.0204(11) 14_556
Gd2 Au3 3.0204(11) 6_544
Gd2 Au2 3.0338(7) 4
Gd2 Au1 3.0545(8) 7_545
Gd2 Au1 3.0545(8) 6_544
Gd2 Au4 3.4538(17) 13
Gd2 Mn4 3.4538(17) 13
Mn4 Au2 2.7583(7) 7_545
Mn4 Au1 2.887(2) 7_545
Mn4 Au1 2.950(2) 16
Mn4 Au1 2.950(2) 10_566
Mn4 Au2 3.1461(9) 13
Mn4 Au2 3.1461(9) 11_566
Mn4 Gd1 3.4416(3) 14_556
Mn4 Gd2 3.4538(17) 10_566
Mn4 Gd2 3.4538(17) 13
Mn5 Au2 2.8001(7) 13
Mn5 Au2 2.8001(7) 5_445
Mn5 Au2 2.8001(7) 16_545
Mn5 Au2 2.8001(7) 8_455
Mn5 Au1 2.8322(7) 9
Mn5 Au1 2.8322(7) 12
Mn5 Au1 2.8322(7) 4
Mn5 Gd1 3.5748(12) 10_556
Mn5 Gd1 3.5748(12) 2_554
Mn5 Gd1 3.6220(11) 9
